data_1561324
loop_
_publ_author_name
'Tang, Meng'
'Dong, Bao-Xia'
'Wu, Yi-Chen'
'Yang, Fang'
'Liu, Wen-Long'
'Teng, Yun-Lei'

_publ_section_title
;
 Diverse CdII coordination complexes derived from bromide isophthalic acid
 binding with auxiliary N-donor ligands
;
_journal_name_full 'Journal of Solid State Chemistry'
_journal_page_first 12
_journal_page_last 19
_journal_paper_doi 10.1016/j.jssc.2016.09.008
_journal_volume 244
_journal_year 2016
_chemical_formula_moiety 'C18 H17 Br Cd N4 O4'
_chemical_formula_sum 'C18 H17 Br Cd N4 O4'
_chemical_formula_weight 545.66
_space_group_crystal_system monoclinic
_space_group_IT_number 15
_space_group_name_Hall '-C 2yc'
_space_group_name_H-M_alt 'C 1 2/c 1'
_atom_sites_solution_hydrogens geom
_audit_creation_method SHELXL-2014/7
_cell_angle_alpha 90
_cell_angle_beta 105.4850(10)
_cell_angle_gamma 90
_cell_formula_units_Z 8
_cell_length_a 13.8331(16)
_cell_length_b 13.9331(17)
_cell_length_c 20.789(3)
_cell_measurement_reflns_used 5335
_cell_measurement_temperature 296(2)
_cell_measurement_theta_max 26.0603
_cell_measurement_theta_min 2.5168
_cell_volume 3861.4(9)
_computing_cell_refinement 'Bruker SMART'
_computing_data_collection 'Bruker SMART'
_computing_data_reduction 'Bruker SAINT'
_computing_molecular_graphics 'Bruker SHELXTL'
_computing_publication_material 'Bruker SHELXTL'
_computing_structure_refinement 'SHELXL-2014/7 (Sheldrick, 2014)'
_computing_structure_solution 'SHELXL-2014/7 (Sheldrick, 2014)'
_diffrn_ambient_temperature 296(2)
_diffrn_measured_fraction_theta_full 1.000
_diffrn_measured_fraction_theta_max 0.996
_diffrn_measurement_device_type 'CCD area detector'
_diffrn_measurement_method 'phi and omega scans'
_diffrn_radiation_monochromator graphite
_diffrn_radiation_source 'sealed tube'
_diffrn_radiation_type MoK\a
_diffrn_radiation_wavelength 0.71073
_diffrn_reflns_av_R_equivalents 0.0310
_diffrn_reflns_av_unetI/netI 0.0301
_diffrn_reflns_Laue_measured_fraction_full 1.000
_diffrn_reflns_Laue_measured_fraction_max 0.996
_diffrn_reflns_limit_h_max 18
_diffrn_reflns_limit_h_min -16
_diffrn_reflns_limit_k_max 18
_diffrn_reflns_limit_k_min -17
_diffrn_reflns_limit_l_max 26
_diffrn_reflns_limit_l_min -27
_diffrn_reflns_number 16758
_diffrn_reflns_point_group_measured_fraction_full 1.000
_diffrn_reflns_point_group_measured_fraction_max 0.996
_diffrn_reflns_theta_full 25.242
_diffrn_reflns_theta_max 27.606
_diffrn_reflns_theta_min 2.033
_exptl_absorpt_coefficient_mu 3.233
_exptl_absorpt_correction_T_max 0.691
_exptl_absorpt_correction_T_min 0.640
_exptl_absorpt_correction_type multi-scan
_exptl_absorpt_process_details sadabs
_exptl_crystal_colour colourless
_exptl_crystal_density_diffrn 1.877
_exptl_crystal_description needle
_exptl_crystal_F_000 2144
_exptl_crystal_size_max 0.150
_exptl_crystal_size_mid 0.130
_exptl_crystal_size_min 0.120
_refine_diff_density_max 0.762
_refine_diff_density_min -0.617
_refine_diff_density_rms 0.080
_refine_ls_extinction_coef .
_refine_ls_extinction_method none
_refine_ls_goodness_of_fit_ref 1.030
_refine_ls_hydrogen_treatment constr
_refine_ls_matrix_type full
_refine_ls_number_parameters 253
_refine_ls_number_reflns 4467
_refine_ls_number_restraints 18
_refine_ls_restrained_S_all 1.038
_refine_ls_R_factor_all 0.0445
_refine_ls_R_factor_gt 0.0314
_refine_ls_shift/su_max 0.002
_refine_ls_shift/su_mean 0.000
_refine_ls_structure_factor_coef Fsqd
_refine_ls_weighting_details 'w=1/[\s^2^(Fo^2^)+(0.0373P)^2^+5.8865P] where P=(Fo^2^+2Fc^2^)/3'
_refine_ls_weighting_scheme calc
_refine_ls_wR_factor_gt 0.0747
_refine_ls_wR_factor_ref 0.0798
_reflns_Friedel_coverage 0.000
_reflns_Friedel_fraction_full .
_reflns_Friedel_fraction_max .
_reflns_number_gt 3574
_reflns_number_total 4467
_reflns_threshold_expression 'I > 2\s(I)'
_cod_data_source_file mmc6.cif
_cod_data_source_block yqq
_cod_original_sg_symbol_H-M 'C 2/c'
_cod_database_code 1561324
_shelx_shelxl_version_number 2014/7
_shelx_space_group_comment
;
The symmetry employed for this shelxl refinement is uniquely defined
by the following loop, which should always be used as a source of
symmetry information in preference to the above space-group names.
They are only intended as comments.
;
_shelx_estimated_absorpt_t_min 0.643
_shelx_estimated_absorpt_t_max 0.698

loop_
_space_group_symop_operation_xyz
'x, y, z'
'-x, y, -z+1/2'
'x+1/2, y+1/2, z'
'-x+1/2, y+1/2, -z+1/2'
'-x, -y, -z'
'x, -y, z-1/2'
'-x+1/2, -y+1/2, -z'
'x+1/2, -y+1/2, z-1/2'

loop_
_atom_site_label
_atom_site_type_symbol
_atom_site_fract_x
_atom_site_fract_y
_atom_site_fract_z
_atom_site_U_iso_or_equiv
_atom_site_adp_type
_atom_site_occupancy
_atom_site_site_symmetry_order
_atom_site_calc_flag
_atom_site_refinement_flags_posn
_atom_site_refinement_flags_adp
_atom_site_refinement_flags_occupancy
_atom_site_disorder_assembly
_atom_site_disorder_group
Cd1 Cd 0.59170(2) 0.69965(2) 0.57391(2) 0.03434(8) Uani 1 1 d . . . . .
Br1 Br 0.13295(3) 0.45417(4) 0.75562(2) 0.06515(14) Uani 1 1 d . . . . .
C1 C 0.3745(2) 0.5690(2) 0.65573(15) 0.0320(6) Uani 1 1 d . . . . .
C2 C 0.3138(2) 0.4923(2) 0.62804(15) 0.0323(6) Uani 1 1 d . . . . .
H2 H 0.3226 0.4632 0.5897 0.039 Uiso 1 1 calc R U . . .
C3 C 0.2397(2) 0.4577(2) 0.65631(15) 0.0324(6) Uani 1 1 d . . . . .
C4 C 0.2307(2) 0.5003(2) 0.71428(16) 0.0378(7) Uani 1 1 d . . . . .
C5 C 0.2905(3) 0.5768(3) 0.74340(17) 0.0429(8) Uani 1 1 d . . . . .
H5 H 0.2832 0.6042 0.7826 0.051 Uiso 1 1 calc R U . . .
C6 C 0.3614(2) 0.6118(2) 0.71341(16) 0.0393(7) Uani 1 1 d . . . . .
H6 H 0.4005 0.6643 0.7319 0.047 Uiso 1 1 calc R U . . .
C7 C 0.4529(2) 0.6047(2) 0.62381(16) 0.0351(7) Uani 1 1 d . . . . .
C8 C 0.1747(3) 0.3743(2) 0.62301(17) 0.0404(8) Uani 1 1 d . . . . .
C9 C 0.4931(3) 0.6795(2) 0.41505(17) 0.0401(8) Uani 1 1 d . . . . .
H9 H 0.5153 0.6165 0.4148 0.048 Uiso 1 1 calc R U . . .
C10 C 0.4666(3) 0.8210(2) 0.44705(18) 0.0409(8) Uani 1 1 d . . . . .
H10 H 0.4674 0.8746 0.4738 0.049 Uiso 1 1 calc R U . . .
C11 C 0.4216(3) 0.8159(3) 0.38175(19) 0.0504(9) Uani 1 1 d . . . . .
H11 H 0.3856 0.8646 0.3552 0.061 Uiso 1 1 calc R U . . .
C12 C 0.4025(4) 0.6869(4) 0.2928(2) 0.0760(13) Uani 1 1 d . U . . .
H12A H 0.4191 0.6192 0.2934 0.091 Uiso 1 1 calc R U . . .
H12B H 0.3300 0.6925 0.2783 0.091 Uiso 1 1 calc R U . . .
C13 C 0.4457(3) 0.7363(5) 0.2439(2) 0.0856(15) Uani 1 1 d . U . . .
H13A H 0.4173 0.7073 0.2005 0.103 Uiso 1 1 calc R U . . .
H13B H 0.4234 0.8025 0.2409 0.103 Uiso 1 1 calc R U . . .
C14 C 0.8071(3) 0.6046(2) 0.5737(2) 0.0501(9) Uani 1 1 d . . . . .
H14 H 0.8382 0.6642 0.5768 0.060 Uiso 1 1 calc R U . . .
C16 C 0.8532(3) 0.5193(3) 0.5735(2) 0.0519(9) Uani 1 1 d . . . . .
H16 H 0.9206 0.5094 0.5760 0.062 Uiso 1 1 calc R U . . .
C15 C 0.6960(2) 0.4960(2) 0.56627(17) 0.0393(7) Uani 1 1 d . . . . .
H15 H 0.6354 0.4650 0.5631 0.047 Uiso 1 1 calc R U . . .
C17 C 0.7962(3) 0.3465(2) 0.56789(17) 0.0424(8) Uani 1 1 d . . . . .
H17A H 0.7723 0.3170 0.6031 0.051 Uiso 1 1 calc R U . . .
H17B H 0.8672 0.3325 0.5764 0.051 Uiso 1 1 calc R U . . .
C18 C 0.7407(2) 0.3040(2) 0.50143(16) 0.0354(7) Uani 1 1 d . . . . .
H18A H 0.7623 0.3357 0.4661 0.043 Uiso 1 1 calc R U . . .
H18B H 0.6694 0.3154 0.4939 0.043 Uiso 1 1 calc R U . . .
N1 N 0.51173(19) 0.73460(19) 0.46863(13) 0.0350(6) Uani 1 1 d . . . . .
N2 N 0.4385(2) 0.7256(2) 0.36136(15) 0.0474(7) Uani 1 1 d . . . . .
N3 N 0.7072(2) 0.58976(18) 0.56868(14) 0.0394(6) Uani 1 1 d . . . . .
N4 N 0.78168(19) 0.45042(18) 0.56893(14) 0.0366(6) Uani 1 1 d . . . . .
O1 O 0.48920(18) 0.68719(16) 0.64009(12) 0.0449(6) Uani 1 1 d . . . . .
O2 O 0.47865(18) 0.55334(17) 0.58244(13) 0.0478(6) Uani 1 1 d . . . . .
O3 O 0.2162(2) 0.29464(19) 0.63091(18) 0.0712(9) Uani 1 1 d . . . . .
O4 O 0.0871(2) 0.3886(2) 0.59203(14) 0.0611(7) Uani 1 1 d . . . . .

loop_
_atom_site_aniso_label
_atom_site_aniso_U_11
_atom_site_aniso_U_22
_atom_site_aniso_U_33
_atom_site_aniso_U_23
_atom_site_aniso_U_13
_atom_site_aniso_U_12
Cd1 0.03034(13) 0.03227(12) 0.03953(14) 0.00426(10) 0.00782(9) -0.00256(9)
Br1 0.0527(2) 0.0997(4) 0.0510(2) -0.0001(2) 0.02776(19) -0.0175(2)
C1 0.0270(15) 0.0320(15) 0.0350(16) 0.0047(12) 0.0049(13) -0.0025(12)
C2 0.0317(16) 0.0338(15) 0.0323(16) -0.0025(12) 0.0099(13) -0.0034(12)
C3 0.0275(15) 0.0331(15) 0.0354(16) 0.0022(12) 0.0065(13) -0.0007(12)
C4 0.0294(16) 0.0485(19) 0.0366(17) 0.0060(14) 0.0110(13) -0.0019(14)
C5 0.0398(19) 0.055(2) 0.0329(17) -0.0099(15) 0.0080(14) -0.0014(16)
C6 0.0317(17) 0.0430(18) 0.0396(18) -0.0052(14) 0.0032(14) -0.0072(14)
C7 0.0298(16) 0.0375(16) 0.0348(16) 0.0087(13) 0.0031(13) -0.0014(13)
C8 0.0375(19) 0.0440(19) 0.0429(19) -0.0041(15) 0.0162(15) -0.0129(15)
C9 0.0402(19) 0.0347(17) 0.049(2) -0.0015(14) 0.0188(16) -0.0075(13)
C10 0.0415(19) 0.0365(18) 0.0462(19) 0.0013(14) 0.0145(16) 0.0025(14)
C11 0.045(2) 0.053(2) 0.049(2) 0.0107(17) 0.0053(17) 0.0040(17)
C12 0.073(3) 0.102(3) 0.047(2) -0.019(2) 0.005(2) -0.024(2)
C13 0.067(3) 0.139(4) 0.048(2) -0.003(3) 0.012(2) -0.004(3)
C14 0.042(2) 0.0352(17) 0.080(3) -0.0055(18) 0.0283(19) -0.0087(15)
C16 0.0369(19) 0.0446(19) 0.081(3) -0.0083(19) 0.0278(19) -0.0047(15)
C15 0.0329(17) 0.0341(16) 0.052(2) -0.0006(14) 0.0137(15) -0.0028(13)
C17 0.049(2) 0.0306(16) 0.0459(19) 0.0023(14) 0.0101(16) 0.0069(15)
C18 0.0356(17) 0.0298(16) 0.0410(17) 0.0005(14) 0.0106(14) 0.0044(13)
N1 0.0353(14) 0.0356(13) 0.0347(14) 0.0038(11) 0.0103(11) -0.0021(11)
N2 0.0457(17) 0.0566(19) 0.0388(16) -0.0029(14) 0.0094(14) -0.0115(14)
N3 0.0344(15) 0.0329(14) 0.0526(17) -0.0026(12) 0.0147(13) -0.0043(11)
N4 0.0343(15) 0.0320(13) 0.0434(15) -0.0044(11) 0.0101(12) -0.0002(11)
O1 0.0460(14) 0.0394(13) 0.0495(14) -0.0007(10) 0.0130(11) -0.0161(10)
O2 0.0439(14) 0.0430(13) 0.0633(16) -0.0022(12) 0.0261(12) -0.0080(11)
O3 0.0502(16) 0.0404(15) 0.114(3) -0.0198(16) 0.0063(17) -0.0058(12)
O4 0.0470(16) 0.0633(18) 0.0636(18) -0.0010(14) -0.0017(14) -0.0154(13)

loop_
_atom_type_symbol
_atom_type_description
_atom_type_scat_dispersion_real
_atom_type_scat_dispersion_imag
_atom_type_scat_source
C C 0.0033 0.0016 'International Tables Vol C Tables 4.2.6.8 and 6.1.1.4'
H H 0.0000 0.0000 'International Tables Vol C Tables 4.2.6.8 and 6.1.1.4'
Br Br -0.2901 2.4595 'International Tables Vol C Tables 4.2.6.8 and 6.1.1.4'
Cd Cd -0.8075 1.2024 'International Tables Vol C Tables 4.2.6.8 and 6.1.1.4'
N N 0.0061 0.0033 'International Tables Vol C Tables 4.2.6.8 and 6.1.1.4'
O O 0.0106 0.0060 'International Tables Vol C Tables 4.2.6.8 and 6.1.1.4'

loop_
_geom_angle_atom_site_label_1
_geom_angle_atom_site_label_2
_geom_angle_atom_site_label_3
_geom_angle
_geom_angle_site_symmetry_1
_geom_angle_site_symmetry_3
_geom_angle_publ_flag
N1 Cd1 O1 113.11(9) . . y
N1 Cd1 N3 106.01(10) . . y
O1 Cd1 N3 123.84(9) . . y
N1 Cd1 O3 120.01(11) . 3 y
O1 Cd1 O3 104.17(11) . 3 y
N3 Cd1 O3 88.38(10) . 3 y
N1 Cd1 O2 95.07(9) . . y
O1 Cd1 O2 53.48(8) . . y
N3 Cd1 O2 85.26(9) . . y
O3 Cd1 O2 144.71(11) 3 . y
C2 C1 C6 118.9(3) . . ?
C2 C1 C7 120.1(3) . . ?
C6 C1 C7 121.0(3) . . ?
C1 C2 C3 121.5(3) . . ?
C1 C2 H2 119.2 . . ?
C3 C2 H2 119.2 . . ?
C4 C3 C2 117.8(3) . . ?
C4 C3 C8 123.2(3) . . ?
C2 C3 C8 118.9(3) . . ?
C3 C4 C5 122.0(3) . . ?
C3 C4 Br1 119.4(2) . . ?
C5 C4 Br1 118.5(2) . . ?
C6 C5 C4 119.1(3) . . ?
C6 C5 H5 120.4 . . ?
C4 C5 H5 120.4 . . ?
C5 C6 C1 120.5(3) . . ?
C5 C6 H6 119.7 . . ?
C1 C6 H6 119.7 . . ?
O2 C7 O1 122.9(3) . . ?
O2 C7 C1 119.4(3) . . ?
O1 C7 C1 117.8(3) . . ?
O4 C8 O3 124.9(3) . . ?
O4 C8 C3 119.8(3) . . ?
O3 C8 C3 115.3(3) . . ?
N1 C9 N2 111.4(3) . . ?
N1 C9 H9 124.3 . . ?
N2 C9 H9 124.3 . . ?
C11 C10 N1 109.5(3) . . ?
C11 C10 H10 125.3 . . ?
N1 C10 H10 125.3 . . ?
C10 C11 N2 106.9(3) . . ?
C10 C11 H11 126.5 . . ?
N2 C11 H11 126.5 . . ?
C13 C12 N2 113.5(4) . . ?
C13 C12 H12A 108.9 . . ?
N2 C12 H12A 108.9 . . ?
C13 C12 H12B 108.9 . . ?
N2 C12 H12B 108.9 . . ?
H12A C12 H12B 107.7 . . ?
C13 C13 C12 117.9(5) 2_655 . ?
C13 C13 H13A 107.8 2_655 . ?
C12 C13 H13A 107.8 . . ?
C13 C13 H13B 107.8 2_655 . ?
C12 C13 H13B 107.8 . . ?
H13A C13 H13B 107.2 . . ?
C16 C14 N3 109.5(3) . . ?
C16 C14 H14 125.2 . . ?
N3 C14 H14 125.2 . . ?
C14 C16 N4 106.6(3) . . ?
C14 C16 H16 126.7 . . ?
N4 C16 H16 126.7 . . ?
N3 C15 N4 112.2(3) . . ?
N3 C15 H15 123.9 . . ?
N4 C15 H15 123.9 . . ?
N4 C17 C18 111.3(3) . . ?
N4 C17 H17A 109.4 . . ?
C18 C17 H17A 109.4 . . ?
N4 C17 H17B 109.4 . . ?
C18 C17 H17B 109.4 . . ?
H17A C17 H17B 108.0 . . ?
C17 C18 C18 111.8(3) . 7_656 ?
C17 C18 H18A 109.3 . . ?
C18 C18 H18A 109.3 7_656 . ?
C17 C18 H18B 109.3 . . ?
C18 C18 H18B 109.3 7_656 . ?
H18A C18 H18B 107.9 . . ?
C9 N1 C10 105.3(3) . . ?
C9 N1 Cd1 129.5(2) . . ?
C10 N1 Cd1 125.1(2) . . ?
C9 N2 C11 106.8(3) . . ?
C9 N2 C12 126.9(4) . . ?
C11 N2 C12 126.3(4) . . ?
C15 N3 C14 105.0(3) . . ?
C15 N3 Cd1 127.1(2) . . ?
C14 N3 Cd1 127.7(2) . . ?
C15 N4 C16 106.8(3) . . ?
C15 N4 C17 126.5(3) . . ?
C16 N4 C17 126.7(3) . . ?
C7 O1 Cd1 100.3(2) . . ?
C7 O2 Cd1 83.36(18) . . ?
C8 O3 Cd1 101.3(2) . 3_445 ?

loop_
_geom_bond_atom_site_label_1
_geom_bond_atom_site_label_2
_geom_bond_distance
_geom_bond_site_symmetry_2
_geom_bond_publ_flag
Cd1 N1 2.227(3) . y
Cd1 O1 2.231(2) . y
Cd1 N3 2.237(3) . y
Cd1 O3 2.243(3) 3 y
Cd1 O2 2.604(2) . y
Br1 C4 1.898(3) . ?
C1 C2 1.386(4) . ?
C1 C6 1.393(4) . ?
C1 C7 1.500(4) . ?
C2 C3 1.396(4) . ?
C2 H2 0.9300 . ?
C3 C4 1.379(4) . ?
C3 C8 1.518(4) . ?
C4 C5 1.385(5) . ?
C5 C6 1.383(5) . ?
C5 H5 0.9300 . ?
C6 H6 0.9300 . ?
C7 O2 1.242(4) . ?
C7 O1 1.263(4) . ?
C8 O4 1.227(4) . ?
C8 O3 1.240(4) . ?
C9 N1 1.320(4) . ?
C9 N2 1.334(5) . ?
C9 H9 0.9300 . ?
C10 C11 1.336(5) . ?
C10 N1 1.374(4) . ?
C10 H10 0.9300 . ?
C11 N2 1.368(5) . ?
C11 H11 0.9300 . ?
C12 C13 1.479(7) . ?
C12 N2 1.481(5) . ?
C12 H12A 0.9700 . ?
C12 H12B 0.9700 . ?
C13 C13 1.455(9) 2_655 ?
C13 H13A 0.9700 . ?
C13 H13B 0.9700 . ?
C14 C16 1.349(5) . ?
C14 N3 1.373(4) . ?
C14 H14 0.9300 . ?
C16 N4 1.364(4) . ?
C16 H16 0.9300 . ?
C15 N3 1.315(4) . ?
C15 N4 1.332(4) . ?
C15 H15 0.9300 . ?
C17 N4 1.463(4) . ?
C17 C18 1.510(5) . ?
C17 H17A 0.9700 . ?
C17 H17B 0.9700 . ?
C18 C18 1.530(6) 7_656 ?
C18 H18A 0.9700 . ?
C18 H18B 0.9700 . ?
O3 Cd1 2.243(3) 3_445 ?

loop_
_geom_hbond_atom_site_label_D
_geom_hbond_atom_site_label_H
_geom_hbond_atom_site_label_A
_geom_hbond_distance_DH
_geom_hbond_distance_HA
_geom_hbond_distance_DA
_geom_hbond_angle_DHA
_geom_hbond_site_symmetry_A
C9 H9 O2 0.93 2.37 3.266(4) 162.2 5_666
C10 H10 O4 0.93 2.58 3.173(4) 122.1 3

loop_
_geom_torsion_atom_site_label_1
_geom_torsion_atom_site_label_2
_geom_torsion_atom_site_label_3
_geom_torsion_atom_site_label_4
_geom_torsion
_geom_torsion_site_symmetry_1
_geom_torsion_site_symmetry_2
_geom_torsion_site_symmetry_3
_geom_torsion_site_symmetry_4
C6 C1 C2 C3 0.5(5) . . . .
C7 C1 C2 C3 -179.6(3) . . . .
C1 C2 C3 C4 -2.1(5) . . . .
C1 C2 C3 C8 179.2(3) . . . .
C2 C3 C4 C5 1.7(5) . . . .
C8 C3 C4 C5 -179.6(3) . . . .
C2 C3 C4 Br1 -178.8(2) . . . .
C8 C3 C4 Br1 0.0(4) . . . .
C3 C4 C5 C6 0.2(5) . . . .
Br1 C4 C5 C6 -179.3(3) . . . .
C4 C5 C6 C1 -1.9(5) . . . .
C2 C1 C6 C5 1.5(5) . . . .
C7 C1 C6 C5 -178.4(3) . . . .
C2 C1 C7 O2 -16.2(4) . . . .
C6 C1 C7 O2 163.7(3) . . . .
C2 C1 C7 O1 163.1(3) . . . .
C6 C1 C7 O1 -17.0(4) . . . .
C4 C3 C8 O4 74.8(4) . . . .
C2 C3 C8 O4 -106.5(4) . . . .
C4 C3 C8 O3 -103.9(4) . . . .
C2 C3 C8 O3 74.8(4) . . . .
N1 C10 C11 N2 -0.3(4) . . . .
N2 C12 C13 C13 58.7(6) . . . 2_655
N3 C14 C16 N4 -0.5(5) . . . .
N4 C17 C18 C18 177.3(3) . . . 7_656
N2 C9 N1 C10 -0.5(4) . . . .
N2 C9 N1 Cd1 176.8(2) . . . .
C11 C10 N1 C9 0.5(4) . . . .
C11 C10 N1 Cd1 -177.0(2) . . . .
N1 C9 N2 C11 0.3(4) . . . .
N1 C9 N2 C12 -179.4(3) . . . .
C10 C11 N2 C9 0.0(4) . . . .
C10 C11 N2 C12 179.8(4) . . . .
C13 C12 N2 C9 -115.6(5) . . . .
C13 C12 N2 C11 64.6(6) . . . .
N4 C15 N3 C14 -0.5(4) . . . .
N4 C15 N3 Cd1 -174.9(2) . . . .
C16 C14 N3 C15 0.6(4) . . . .
C16 C14 N3 Cd1 175.0(3) . . . .
N3 C15 N4 C16 0.1(4) . . . .
N3 C15 N4 C17 179.5(3) . . . .
C14 C16 N4 C15 0.3(4) . . . .
C14 C16 N4 C17 -179.1(3) . . . .
C18 C17 N4 C15 66.7(4) . . . .
C18 C17 N4 C16 -114.1(4) . . . .
O2 C7 O1 Cd1 1.8(4) . . . .
C1 C7 O1 Cd1 -177.4(2) . . . .
O1 C7 O2 Cd1 -1.6(3) . . . .
C1 C7 O2 Cd1 177.7(3) . . . .
O4 C8 O3 Cd1 1.2(4) . . . 3_445
C3 C8 O3 Cd1 179.9(2) . . . 3_445
